data_1531321
loop_
_publ_author_name
'Ehm, L.'
'Knorr, K.'
'Vogel, S.'
'Schmid-Beurmann, P.'
'Depmeier, W.'

_publ_section_title
;
 X-ray powder diffraction and (57)Fe Mossbauer spectroscopy study on
 Fe0.47 Nb S2
;
_journal_name_full 'Journal of Alloys Compd.'
_journal_page_first 30
_journal_page_last 34
_journal_volume 339
_journal_year 2002
_chemical_formula_sum 'Fe0.47 Nb S2'
_space_group_IT_number 182
_symmetry_space_group_name_Hall 'P 6c 2c'
_symmetry_space_group_name_H-M 'P 63 2 2'
_cell_angle_alpha 90
_cell_angle_beta 90
_cell_angle_gamma 120
_cell_formula_units_Z 6
_cell_length_a 5.7905
_cell_length_b 5.7905
_cell_length_c 12.3891
_cell_volume 359.751
_citation_journal_id_ASTM JALCEU
_cod_data_source_file Ehm_JALCEU_2002_501.cif
_cod_data_source_block Fe0.47Nb1S2
_cod_original_cell_volume 359.7514
_cod_original_formula_sum 'Fe0.47 Nb1 S2'
_cod_database_code 1531321

loop_
_symmetry_equiv_pos_as_xyz
x,y,z
x-y,x,z+1/2
-y,x-y,z
-x,-y,z+1/2
-x+y,-x,z
y,-x+y,z+1/2
-y,-x,-z+1/2
x-y,-y,-z
x,x-y,-z+1/2
y,x,-z
-x+y,y,-z+1/2
-x,-x+y,-z

loop_
_atom_site_label
_atom_site_type_symbol
_atom_site_fract_x
_atom_site_fract_y
_atom_site_fract_z
_atom_site_occupancy
_atom_site_U_iso_or_equiv
Nb1 Nb+3 0 0 0 1 0.0
Fe2 Fe+2 0.3333 0.6667 0.25 0.39 0.0
Fe1 Fe+2 0 0 0.25 0.43 0.0
Fe3 Fe+2 0.6667 0.3333 0.25 0.59 0.0
S1 S-2 0.335 0.005 0.1279 1 0.0
Nb2 Nb+3 0.3333 0.6667 0.0028 1 0.0
